data_1515753
loop_
_publ_author_name
'Lu, Jung-Tang'
'Lee, Ching-Kuan'
'Lin, Ivan J. B.'

_publ_section_title
;
 Ionic liquid crystals derived from 4-hydroxypyridine
;
_journal_issue 7
_journal_name_full 'Soft Matter'
_journal_page_first 3491
_journal_paper_doi 10.1039/c0sm01376e
_journal_volume 7
_journal_year 2011
_chemical_formula_sum 'C21 H39 N O2'
_chemical_formula_weight 337.53
_chemical_name_systematic
;
?
;
_space_group_IT_number 14
_symmetry_cell_setting monoclinic
_symmetry_space_group_name_Hall '-P 2ybc'
_symmetry_space_group_name_H-M 'P 1 21/c 1'
_atom_sites_solution_hydrogens geom
_atom_sites_solution_primary direct
_atom_sites_solution_secondary difmap
_audit_creation_method SHELXL-97
_cell_angle_alpha 90.00
_cell_angle_beta 100.245(2)
_cell_angle_gamma 90.00
_cell_formula_units_Z 4
_cell_length_a 20.7504(8)
_cell_length_b 7.9455(3)
_cell_length_c 13.4383(4)
_cell_measurement_reflns_used 1820
_cell_measurement_temperature 296(2)
_cell_measurement_theta_max 21.41
_cell_measurement_theta_min 2.75
_cell_volume 2180.28(14)
_computing_cell_refinement 'Bruker SMART'
_computing_data_collection 'Bruker SMART'
_computing_data_reduction 'Bruker SAINT'
_computing_molecular_graphics 'Bruker SHELXTL'
_computing_publication_material 'Bruker SHELXTL'
_computing_structure_refinement 'SHELXL-97 (Sheldrick, 1997)'
_computing_structure_solution 'SHELXS-97 (Sheldrick, 1990)'
_diffrn_ambient_temperature 296(2)
_diffrn_measured_fraction_theta_full 0.995
_diffrn_measured_fraction_theta_max 0.995
_diffrn_measurement_device_type 'CCD area detector'
_diffrn_measurement_method 'phi and omega scans'
_diffrn_radiation_monochromator graphite
_diffrn_radiation_source 'fine-focus sealed tube'
_diffrn_radiation_type MoK\a
_diffrn_radiation_wavelength 0.71073
_diffrn_reflns_av_R_equivalents 0.0905
_diffrn_reflns_av_sigmaI/netI 0.1066
_diffrn_reflns_limit_h_max 24
_diffrn_reflns_limit_h_min -24
_diffrn_reflns_limit_k_max 9
_diffrn_reflns_limit_k_min -9
_diffrn_reflns_limit_l_max 11
_diffrn_reflns_limit_l_min -16
_diffrn_reflns_number 17765
_diffrn_reflns_theta_full 25.06
_diffrn_reflns_theta_max 25.06
_diffrn_reflns_theta_min 1.00
_exptl_absorpt_coefficient_mu 0.064
_exptl_absorpt_correction_T_max 0.96843
_exptl_absorpt_correction_T_min 0.85753
_exptl_absorpt_correction_type empirical
_exptl_crystal_colour Colorless
_exptl_crystal_density_diffrn 1.028
_exptl_crystal_density_meas ?
_exptl_crystal_density_method 'not measured'
_exptl_crystal_description Columnar
_exptl_crystal_F_000 752
_exptl_crystal_size_max 0.20
_exptl_crystal_size_mid 0.10
_exptl_crystal_size_min 0.10
_refine_diff_density_max 0.200
_refine_diff_density_min -0.181
_refine_diff_density_rms 0.057
_refine_ls_extinction_method none
_refine_ls_goodness_of_fit_ref 0.767
_refine_ls_hydrogen_treatment mixed
_refine_ls_matrix_type full
_refine_ls_number_parameters 225
_refine_ls_number_reflns 3846
_refine_ls_number_restraints 0
_refine_ls_restrained_S_all 0.767
_refine_ls_R_factor_all 0.1555
_refine_ls_R_factor_gt 0.0473
_refine_ls_shift/su_max 0.000
_refine_ls_shift/su_mean 0.000
_refine_ls_structure_factor_coef Fsqd
_refine_ls_weighting_details 'calc w=1/[\s^2^(Fo^2^)+(0.0717P)^2^+0.0000P] where P=(Fo^2^+2Fc^2^)/3'
_refine_ls_weighting_scheme calc
_refine_ls_wR_factor_gt 0.1068
_refine_ls_wR_factor_ref 0.1543
_reflns_number_gt 1361
_reflns_number_total 3846
_reflns_threshold_expression >2sigma(I)
_cod_data_source_file c0sm01376e.txt
_cod_data_source_block jn07_0m
_cod_depositor_comments
;
The following automatic conversions were performed:

'_symmetry_cell_setting' value 'Monoclinic' changed to 'monoclinic'
according to
/usr/data/users/saulius/automatic-downloads/retrospective/RSC/lib/dictionaries/cif_core.dic
dictionary named 'cif_core.dic' version 2.4.2 from 2011-04-26.

Automatic conversion script
Id: cif_fix_values 2281 2013-09-26 08:29:07Z andrius 

The following automatic conversions were performed:

'_exptl_crystal_density_meas' value 'not measured' was changed to '?'
- the value is perceived as not measured.

Automatic conversion script
Id: cif_fix_values 3008 2015-01-20 13:52:24Z robertas 
;
_cod_original_cell_volume 2180.28(13)
_cod_original_sg_symbol_H-M P2(1)/c
_cod_database_code 1515753

loop_
_symmetry_equiv_pos_as_xyz
'x, y, z'
'-x, y+1/2, -z+1/2'
'-x, -y, -z'
'x, -y-1/2, z-1/2'

loop_
_atom_site_label
_atom_site_type_symbol
_atom_site_fract_x
_atom_site_fract_y
_atom_site_fract_z
_atom_site_U_iso_or_equiv
_atom_site_adp_type
_atom_site_occupancy
_atom_site_symmetry_multiplicity
_atom_site_calc_flag
_atom_site_refinement_flags
O1 O 0.45318(9) 0.6800(2) -0.18711(13) 0.0652(6) Uani 1 1 d .
O2 O 0.45034(16) 0.4397(4) -0.34619(19) 0.0890(9) Uani 1 1 d .
N1 N 0.39835(11) 0.5148(3) 0.07333(15) 0.0532(6) Uani 1 1 d .
C1 C 0.39060(14) 0.4180(4) -0.0092(2) 0.0674(9) Uani 1 1 d .
H1A H 0.3732 0.3107 -0.0061 0.081 Uiso 1 1 calc R
C2 C 0.40710(15) 0.4705(4) -0.09699(19) 0.0680(9) Uani 1 1 d .
H2A H 0.4004 0.3985 -0.1524 0.082 Uiso 1 1 calc R
C3 C 0.43417(13) 0.6311(4) -0.10716(19) 0.0522(8) Uani 1 1 d .
C4 C 0.43989(14) 0.7303(3) -0.0180(2) 0.0616(8) Uani 1 1 d .
H4A H 0.4560 0.8395 -0.0185 0.074 Uiso 1 1 calc R
C5 C 0.42256(14) 0.6700(4) 0.06761(19) 0.0625(9) Uani 1 1 d .
H5A H 0.4276 0.7388 0.1245 0.075 Uiso 1 1 calc R
C6 C 0.38560(14) 0.4492(4) 0.17101(17) 0.0623(8) Uani 1 1 d .
H6A H 0.4257 0.4577 0.2205 0.075 Uiso 1 1 calc R
H6B H 0.3747 0.3307 0.1628 0.075 Uiso 1 1 calc R
C7 C 0.33193(13) 0.5365(4) 0.21240(17) 0.0597(8) Uani 1 1 d .
H7A H 0.2907 0.5224 0.1662 0.072 Uiso 1 1 calc R
H7B H 0.3413 0.6559 0.2192 0.072 Uiso 1 1 calc R
C8 C 0.32658(13) 0.4625(4) 0.31512(17) 0.0600(8) Uani 1 1 d .
H8A H 0.3122 0.3465 0.3054 0.072 Uiso 1 1 calc R
H8B H 0.3699 0.4614 0.3566 0.072 Uiso 1 1 calc R
C9 C 0.28085(13) 0.5525(4) 0.37260(16) 0.0617(8) Uani 1 1 d .
H9A H 0.2367 0.5476 0.3340 0.074 Uiso 1 1 calc R
H9B H 0.2935 0.6700 0.3802 0.074 Uiso 1 1 calc R
C10 C 0.28139(13) 0.4765(4) 0.47671(17) 0.0616(8) Uani 1 1 d .
H10A H 0.2690 0.3589 0.4681 0.074 Uiso 1 1 calc R
H10B H 0.3259 0.4804 0.5141 0.074 Uiso 1 1 calc R
C11 C 0.23719(14) 0.5594(4) 0.53960(17) 0.0651(9) Uani 1 1 d .
H11A H 0.1923 0.5510 0.5043 0.078 Uiso 1 1 calc R
H11B H 0.2482 0.6780 0.5467 0.078 Uiso 1 1 calc R
C12 C 0.24204(14) 0.4826(4) 0.64387(17) 0.0669(9) Uani 1 1 d .
H12A H 0.2346 0.3623 0.6363 0.080 Uiso 1 1 calc R
H12B H 0.2863 0.4987 0.6805 0.080 Uiso 1 1 calc R
C13 C 0.19490(14) 0.5529(4) 0.70657(18) 0.0670(9) Uani 1 1 d .
H13A H 0.1506 0.5369 0.6699 0.080 Uiso 1 1 calc R
H13B H 0.2023 0.6731 0.7143 0.080 Uiso 1 1 calc R
C14 C 0.19981(14) 0.4757(4) 0.81043(17) 0.0681(9) Uani 1 1 d .
H14A H 0.1939 0.3550 0.8028 0.082 Uiso 1 1 calc R
H14B H 0.2437 0.4949 0.8478 0.082 Uiso 1 1 calc R
C15 C 0.15136(14) 0.5415(4) 0.87218(17) 0.0695(9) Uani 1 1 d .
H15A H 0.1580 0.6617 0.8813 0.083 Uiso 1 1 calc R
H15B H 0.1075 0.5248 0.8341 0.083 Uiso 1 1 calc R
C16 C 0.15526(14) 0.4615(4) 0.97452(17) 0.0701(9) Uani 1 1 d .
H16A H 0.1479 0.3415 0.9651 0.084 Uiso 1 1 calc R
H16B H 0.1994 0.4763 1.0119 0.084 Uiso 1 1 calc R
C17 C 0.10831(14) 0.5273(4) 1.03759(19) 0.0768(10) Uani 1 1 d .
H17A H 0.0642 0.5165 0.9994 0.092 Uiso 1 1 calc R
H17B H 0.1168 0.6463 1.0496 0.092 Uiso 1 1 calc R
C18 C 0.11117(15) 0.4414(4) 1.13781(18) 0.0756(10) Uani 1 1 d .
H18A H 0.1560 0.4461 1.1740 0.091 Uiso 1 1 calc R
H18B H 0.1002 0.3237 1.1254 0.091 Uiso 1 1 calc R
C19 C 0.06718(15) 0.5119(4) 1.20541(18) 0.0811(10) Uani 1 1 d .
H19A H 0.0779 0.6297 1.2178 0.097 Uiso 1 1 calc R
H19B H 0.0223 0.5062 1.1697 0.097 Uiso 1 1 calc R
C20 C 0.07111(17) 0.4258(5) 1.3045(2) 0.0997(12) Uani 1 1 d .
H20A H 0.1163 0.4291 1.3392 0.120 Uiso 1 1 calc R
H20B H 0.0595 0.3085 1.2918 0.120 Uiso 1 1 calc R
C21 C 0.02866(17) 0.4963(5) 1.3744(2) 0.1250(16) Uani 1 1 d .
H21A H 0.0344 0.4308 1.4354 0.187 Uiso 1 1 calc R
H21B H -0.0164 0.4922 1.3418 0.187 Uiso 1 1 calc R
H21C H 0.0409 0.6109 1.3906 0.187 Uiso 1 1 calc R
H2B H 0.453(2) 0.511(6) -0.289(3) 0.19(2) Uiso 1 1 d .
H2C H 0.4782(17) 0.375(5) -0.335(3) 0.103(18) Uiso 1 1 d .

loop_
_atom_site_aniso_label
_atom_site_aniso_U_11
_atom_site_aniso_U_22
_atom_site_aniso_U_33
_atom_site_aniso_U_23
_atom_site_aniso_U_13
_atom_site_aniso_U_12
O1 0.0922(16) 0.0594(14) 0.0510(11) 0.0044(10) 0.0316(10) -0.0002(12)
O2 0.122(2) 0.070(2) 0.0735(16) -0.0032(14) 0.0143(15) 0.0199(18)
N1 0.0675(17) 0.0493(17) 0.0478(14) -0.0014(12) 0.0243(11) -0.0025(13)
C1 0.088(2) 0.060(2) 0.0617(19) -0.0151(17) 0.0343(17) -0.0213(18)
C2 0.098(3) 0.061(2) 0.0511(18) -0.0148(15) 0.0289(17) -0.0228(19)
C3 0.058(2) 0.051(2) 0.0487(16) 0.0002(15) 0.0141(14) 0.0083(16)
C4 0.090(2) 0.0420(19) 0.0592(17) -0.0031(15) 0.0313(17) -0.0073(16)
C5 0.088(2) 0.056(2) 0.0479(17) -0.0107(15) 0.0239(16) -0.0010(19)
C6 0.081(2) 0.062(2) 0.0505(16) 0.0067(14) 0.0298(15) 0.0031(18)
C7 0.062(2) 0.072(2) 0.0491(16) 0.0024(15) 0.0209(14) 0.0040(17)
C8 0.069(2) 0.066(2) 0.0493(16) 0.0050(15) 0.0232(15) -0.0003(17)
C9 0.068(2) 0.075(2) 0.0460(16) 0.0028(15) 0.0203(14) 0.0052(17)
C10 0.070(2) 0.067(2) 0.0512(17) 0.0012(15) 0.0228(15) 0.0033(17)
C11 0.070(2) 0.082(2) 0.0478(16) 0.0015(15) 0.0245(15) 0.0054(18)
C12 0.075(2) 0.080(2) 0.0509(17) 0.0036(16) 0.0244(15) 0.0044(18)
C13 0.077(2) 0.081(2) 0.0494(16) -0.0038(16) 0.0267(15) -0.0003(18)
C14 0.075(2) 0.085(2) 0.0487(17) -0.0008(16) 0.0232(15) -0.0027(19)
C15 0.075(2) 0.089(2) 0.0484(17) -0.0052(16) 0.0234(15) -0.0041(19)
C16 0.081(2) 0.088(2) 0.0450(16) -0.0051(16) 0.0215(15) -0.0075(19)
C17 0.080(2) 0.106(3) 0.0497(17) -0.0007(17) 0.0259(16) -0.001(2)
C18 0.082(2) 0.098(3) 0.0511(17) -0.0035(17) 0.0256(16) -0.003(2)
C19 0.081(2) 0.113(3) 0.0548(18) -0.0017(18) 0.0256(17) 0.000(2)
C20 0.112(3) 0.135(3) 0.060(2) 0.004(2) 0.038(2) -0.003(3)
C21 0.125(3) 0.188(4) 0.076(2) -0.009(2) 0.054(2) 0.001(3)

loop_
_atom_type_symbol
_atom_type_description
_atom_type_scat_dispersion_real
_atom_type_scat_dispersion_imag
_atom_type_scat_source
C C 0.0033 0.0016 'International Tables Vol C Tables 4.2.6.8 and 6.1.1.4'
H H 0.0000 0.0000 'International Tables Vol C Tables 4.2.6.8 and 6.1.1.4'
N N 0.0061 0.0033 'International Tables Vol C Tables 4.2.6.8 and 6.1.1.4'
O O 0.0106 0.0060 'International Tables Vol C Tables 4.2.6.8 and 6.1.1.4'

loop_
_geom_angle_atom_site_label_1
_geom_angle_atom_site_label_2
_geom_angle_atom_site_label_3
_geom_angle
H2B O2 H2C 108(4)
C1 N1 C5 118.3(2)
C1 N1 C6 121.3(3)
C5 N1 C6 120.2(2)
N1 C1 C2 122.4(3)
N1 C1 H1A 118.8
C2 C1 H1A 118.8
C1 C2 C3 122.0(3)
C1 C2 H2A 119.0
C3 C2 H2A 119.0
O1 C3 C2 123.2(3)
O1 C3 C4 123.5(3)
C2 C3 C4 113.3(2)
C5 C4 C3 121.7(3)
C5 C4 H4A 119.2
C3 C4 H4A 119.2
N1 C5 C4 122.3(2)
N1 C5 H5A 118.8
C4 C5 H5A 118.8
N1 C6 C7 115.3(2)
N1 C6 H6A 108.4
C7 C6 H6A 108.4
N1 C6 H6B 108.4
C7 C6 H6B 108.4
H6A C6 H6B 107.5
C6 C7 C8 109.7(2)
C6 C7 H7A 109.7
C8 C7 H7A 109.7
C6 C7 H7B 109.7
C8 C7 H7B 109.7
H7A C7 H7B 108.2
C9 C8 C7 115.8(2)
C9 C8 H8A 108.3
C7 C8 H8A 108.3
C9 C8 H8B 108.3
C7 C8 H8B 108.3
H8A C8 H8B 107.4
C8 C9 C10 112.4(2)
C8 C9 H9A 109.1
C10 C9 H9A 109.1
C8 C9 H9B 109.1
C10 C9 H9B 109.1
H9A C9 H9B 107.9
C11 C10 C9 115.9(2)
C11 C10 H10A 108.3
C9 C10 H10A 108.3
C11 C10 H10B 108.3
C9 C10 H10B 108.3
H10A C10 H10B 107.4
C10 C11 C12 113.3(2)
C10 C11 H11A 108.9
C12 C11 H11A 108.9
C10 C11 H11B 108.9
C12 C11 H11B 108.9
H11A C11 H11B 107.7
C13 C12 C11 115.1(2)
C13 C12 H12A 108.5
C11 C12 H12A 108.5
C13 C12 H12B 108.5
C11 C12 H12B 108.5
H12A C12 H12B 107.5
C12 C13 C14 115.0(2)
C12 C13 H13A 108.5
C14 C13 H13A 108.5
C12 C13 H13B 108.5
C14 C13 H13B 108.5
H13A C13 H13B 107.5
C15 C14 C13 115.2(2)
C15 C14 H14A 108.5
C13 C14 H14A 108.5
C15 C14 H14B 108.5
C13 C14 H14B 108.5
H14A C14 H14B 107.5
C16 C15 C14 115.1(3)
C16 C15 H15A 108.5
C14 C15 H15A 108.5
C16 C15 H15B 108.5
C14 C15 H15B 108.5
H15A C15 H15B 107.5
C17 C16 C15 115.9(3)
C17 C16 H16A 108.3
C15 C16 H16A 108.3
C17 C16 H16B 108.3
C15 C16 H16B 108.3
H16A C16 H16B 107.4
C16 C17 C18 115.1(3)
C16 C17 H17A 108.5
C18 C17 H17A 108.5
C16 C17 H17B 108.5
C18 C17 H17B 108.5
H17A C17 H17B 107.5
C17 C18 C19 116.1(3)
C17 C18 H18A 108.3
C19 C18 H18A 108.3
C17 C18 H18B 108.3
C19 C18 H18B 108.3
H18A C18 H18B 107.4
C20 C19 C18 115.3(3)
C20 C19 H19A 108.5
C18 C19 H19A 108.5
C20 C19 H19B 108.5
C18 C19 H19B 108.5
H19A C19 H19B 107.5
C19 C20 C21 116.3(3)
C19 C20 H20A 108.2
C21 C20 H20A 108.2
C19 C20 H20B 108.2
C21 C20 H20B 108.2
H20A C20 H20B 107.4
C20 C21 H21A 109.5
C20 C21 H21B 109.5
H21A C21 H21B 109.5
C20 C21 H21C 109.5
H21A C21 H21C 109.5
H21B C21 H21C 109.5

loop_
_geom_bond_atom_site_label_1
_geom_bond_atom_site_label_2
_geom_bond_distance
O1 C3 1.270(3)
O2 H2B 0.95(4)
O2 H2C 0.77(3)
N1 C1 1.335(3)
N1 C5 1.339(3)
N1 C6 1.479(3)
C1 C2 1.352(3)
C1 H1A 0.9300
C2 C3 1.411(4)
C2 H2A 0.9300
C3 C4 1.422(3)
C4 C5 1.352(3)
C4 H4A 0.9300
C5 H5A 0.9300
C6 C7 1.500(3)
C6 H6A 0.9700
C6 H6B 0.9700
C7 C8 1.522(3)
C7 H7A 0.9700
C7 H7B 0.9700
C8 C9 1.506(3)
C8 H8A 0.9700
C8 H8B 0.9700
C9 C10 1.522(3)
C9 H9A 0.9700
C9 H9B 0.9700
C10 C11 1.505(3)
C10 H10A 0.9700
C10 H10B 0.9700
C11 C12 1.515(3)
C11 H11A 0.9700
C11 H11B 0.9700
C12 C13 1.507(3)
C12 H12A 0.9700
C12 H12B 0.9700
C13 C14 1.511(3)
C13 H13A 0.9700
C13 H13B 0.9700
C14 C15 1.506(3)
C14 H14A 0.9700
C14 H14B 0.9700
C15 C16 1.504(3)
C15 H15A 0.9700
C15 H15B 0.9700
C16 C17 1.495(3)
C16 H16A 0.9700
C16 H16B 0.9700
C17 C18 1.502(3)
C17 H17A 0.9700
C17 H17B 0.9700
C18 C19 1.506(4)
C18 H18A 0.9700
C18 H18B 0.9700
C19 C20 1.486(4)
C19 H19A 0.9700
C19 H19B 0.9700
C20 C21 1.506(4)
C20 H20A 0.9700
C20 H20B 0.9700
C21 H21A 0.9600
C21 H21B 0.9600
C21 H21C 0.9600
